data_1577110
loop_
_publ_author_name
'Wu, Jiajing'
'Li, Ruo-Nan'
'Yao, Wen-Dong'
'Fu, Yi-Fan'
'Guo, Sheng-Ping'

_publ_section_title
;
 Point-to-Volume Engineering Enables Enhanced Birefringence and Wide
 Bandgap in Hybrid Halide Ultraviolet Nonlinear Optical Crystals
;
_journal_name_full 'Chemical Science'
_journal_paper_doi 10.1039/D6SC00466K
_journal_year 2026
_chemical_formula_moiety '2(Cl), C4 H13 N5'
_chemical_formula_sum 'C4 H13 Cl2 N5'
_chemical_formula_weight 202.09
_space_group_crystal_system monoclinic
_space_group_IT_number 4
_space_group_name_Hall 'P 2yb'
_space_group_name_H-M_alt 'P 1 21 1'
_atom_sites_solution_hydrogens geom
_atom_sites_solution_primary iterative
_audit_creation_date 2026-01-11
_audit_creation_method
;
Olex2 1.5
(compiled 2021.12.09 svn.r5202d8cf for OlexSys, GUI svn.r6498)
;
_audit_update_record
;
2026-01-11 deposited with the CCDC.	2026-04-16 downloaded from the CCDC.
;
_cell_angle_alpha 90
_cell_angle_beta 105.077(2)
_cell_angle_gamma 90
_cell_formula_units_Z 2
_cell_length_a 7.1245(5)
_cell_length_b 5.7932(4)
_cell_length_c 12.5446(8)
_cell_measurement_reflns_used 4093
_cell_measurement_temperature 296.15
_cell_measurement_theta_max 26.95
_cell_measurement_theta_min 2.96
_cell_volume 499.94(6)
_computing_cell_refinement 'SAINT v8.37A (Bruker, 2015)'
_computing_data_reduction 'SAINT v8.37A (Bruker, 2015)'
_computing_molecular_graphics 'Olex2 1.5 (Dolomanov et al., 2009)'
_computing_publication_material 'Olex2 1.5 (Dolomanov et al., 2009)'
_computing_structure_refinement 'SHELXL 2018/3 (Sheldrick, 2015)'
_computing_structure_solution 'olex2.solve 1.5 (Bourhis et al., 2015)'
_diffrn_ambient_temperature 296.15
_diffrn_measured_fraction_theta_full 0.990
_diffrn_measured_fraction_theta_max 0.992
_diffrn_measurement_device_type 'CCD area detector'
_diffrn_measurement_method 'phi and omega scans'
_diffrn_radiation_monochromator graphite
_diffrn_radiation_type MoK\a
_diffrn_radiation_wavelength 0.71073
_diffrn_reflns_av_R_equivalents 0.0305
_diffrn_reflns_av_unetI/netI 0.0381
_diffrn_reflns_Laue_measured_fraction_full 0.990
_diffrn_reflns_Laue_measured_fraction_max 0.992
_diffrn_reflns_limit_h_max 9
_diffrn_reflns_limit_h_min -9
_diffrn_reflns_limit_k_max 7
_diffrn_reflns_limit_k_min -7
_diffrn_reflns_limit_l_max 16
_diffrn_reflns_limit_l_min -16
_diffrn_reflns_number 7342
_diffrn_reflns_point_group_measured_fraction_full 0.987
_diffrn_reflns_point_group_measured_fraction_max 0.990
_diffrn_reflns_theta_full 25.242
_diffrn_reflns_theta_max 27.465
_diffrn_reflns_theta_min 2.961
_diffrn_source_current 1.0
_diffrn_source_power 0.05
_diffrn_source_voltage 50.0
_exptl_absorpt_coefficient_mu 0.603
_exptl_absorpt_correction_T_max 0.7456
_exptl_absorpt_correction_T_min 0.6591
_exptl_absorpt_correction_type none
_exptl_absorpt_process_details
;
SADABS-2016/2 (Bruker,2016/2) was used for absorption correction.
wR2(int) was 0.1063 before and 0.0475 after correction.
The Ratio of minimum to maximum transmission is 0.8840.
The \l/2 correction factor is Not present.
;
_exptl_crystal_colour 'clear light colourless'
_exptl_crystal_colour_lustre clear
_exptl_crystal_colour_modifier light
_exptl_crystal_colour_primary colourless
_exptl_crystal_density_diffrn 1.343
_exptl_crystal_description block
_exptl_crystal_F_000 212
_refine_diff_density_max 0.236
_refine_diff_density_min -0.179
_refine_diff_density_rms 0.043
_refine_ls_abs_structure_details
;
 Flack x determined using 762 quotients [(I+)-(I-)]/[(I+)+(I-)]
 (Parsons, Flack and Wagner, Acta Cryst. B69 (2013) 249-259).
;
_refine_ls_abs_structure_Flack 0.04(3)
_refine_ls_extinction_method none
_refine_ls_goodness_of_fit_ref 1.050
_refine_ls_hydrogen_treatment constr
_refine_ls_matrix_type full
_refine_ls_number_parameters 102
_refine_ls_number_reflns 2262
_refine_ls_number_restraints 1
_refine_ls_restrained_S_all 1.050
_refine_ls_R_factor_all 0.0439
_refine_ls_R_factor_gt 0.0330
_refine_ls_shift/su_max 0.000
_refine_ls_shift/su_mean 0.000
_refine_ls_structure_factor_coef Fsqd
_refine_ls_weighting_details 'w=1/[\s^2^(Fo^2^)+(0.0352P)^2^+0.0348P] where P=(Fo^2^+2Fc^2^)/3'
_refine_ls_weighting_scheme calc
_refine_ls_wR_factor_gt 0.0680
_refine_ls_wR_factor_ref 0.0714
_reflns_Friedel_coverage 0.812
_reflns_Friedel_fraction_full 0.984
_reflns_Friedel_fraction_max 0.987
_reflns_number_gt 1958
_reflns_number_total 2262
_reflns_threshold_expression 'I > 2\s(I)'
_cod_data_source_file d6sc00466k2.cif
_cod_data_source_block cl
_cod_database_code 1577110
_shelx_shelxl_version_number 2018/3
_shelx_space_group_comment
;
The symmetry employed for this shelxl refinement is uniquely defined
by the following loop, which should always be used as a source of
symmetry information in preference to the above space-group names.
They are only intended as comments.
;
_olex2_refinement_description
;
1. Fixed Uiso
 At 1.2 times of:
  All N(H) groups, All N(H,H) groups
 At 1.5 times of:
  All C(H,H,H) groups
2.a Aromatic/amide H refined with riding coordinates:
 N3(H3)
2.b X=CH2 refined with riding coordinates:
 N2(H2A,H2B), N4(H4A,H4B), N1(H1A,H1B)
2.c Idealised Me refined as rotating group:
 C3(H3A,H3B,H3C), C4(H4C,H4D,H4E)
;
_olex2_submission_special_instructions 'No special instructions were received'

loop_
_space_group_symop_operation_xyz
'x, y, z'
'-x, y+1/2, -z'

loop_
_atom_site_label
_atom_site_type_symbol
_atom_site_fract_x
_atom_site_fract_y
_atom_site_fract_z
_atom_site_U_iso_or_equiv
_atom_site_adp_type
_atom_site_occupancy
_atom_site_site_symmetry_order
_atom_site_calc_flag
_atom_site_refinement_flags_posn
_atom_site_refinement_flags_adp
_atom_site_refinement_flags_occupancy
_atom_site_disorder_assembly
_atom_site_disorder_group
Cl2 Cl 1.33332(10) 0.42051(13) 0.55107(6) 0.0360(2) Uani 1 1 d . . . . .
Cl1 Cl 1.07060(11) 1.05134(13) 0.85711(6) 0.0424(2) Uani 1 1 d . . . . .
N2 N 1.0685(3) 0.6062(4) 0.7078(2) 0.0383(7) Uani 1 1 d . . . . .
H2A H 1.171600 0.579543 0.686351 0.046 Uiso 1 1 calc R U . . .
H2B H 1.073092 0.698803 0.762065 0.046 Uiso 1 1 calc R U . . .
N4 N 0.8425(3) 0.5059(4) 0.87858(19) 0.0368(6) Uani 1 1 d . . . . .
H4A H 0.834577 0.535681 0.944430 0.044 Uiso 1 1 calc R U . . .
H4B H 0.921478 0.401514 0.867883 0.044 Uiso 1 1 calc R U . . .
N3 N 0.7413(3) 0.5529(5) 0.69022(18) 0.0340(6) Uani 1 1 d . . . . .
H3 H 0.632327 0.539883 0.641090 0.041 Uiso 1 1 calc R U . . .
N5 N 0.6108(4) 0.7808(4) 0.8044(2) 0.0342(6) Uani 1 1 d . . . . .
N1 N 0.8931(4) 0.3648(4) 0.5756(2) 0.0387(7) Uani 1 1 d . . . . .
H1A H 0.994297 0.335397 0.552640 0.046 Uiso 1 1 calc R U . . .
H1B H 0.783734 0.300916 0.544177 0.046 Uiso 1 1 calc R U . . .
C2 C 0.7348(4) 0.6191(5) 0.7949(2) 0.0285(6) Uani 1 1 d . . . . .
C1 C 0.9056(4) 0.5066(5) 0.6584(2) 0.0308(7) Uani 1 1 d . . . . .
C3 C 0.5294(4) 0.9475(6) 0.7167(3) 0.0434(8) Uani 1 1 d . . . . .
H3A H 0.588870 1.095501 0.736428 0.065 Uiso 1 1 calc R U . . .
H3B H 0.391693 0.959834 0.707362 0.065 Uiso 1 1 calc R U . . .
H3C H 0.554310 0.896269 0.648906 0.065 Uiso 1 1 calc R U . . .
C4 C 0.5834(6) 0.8384(8) 0.9122(3) 0.0594(12) Uani 1 1 d . . . . .
H4C H 0.594746 0.701073 0.956271 0.089 Uiso 1 1 calc R U . . .
H4D H 0.456645 0.904481 0.903347 0.089 Uiso 1 1 calc R U . . .
H4E H 0.680578 0.947691 0.948203 0.089 Uiso 1 1 calc R U . . .

loop_
_atom_site_aniso_label
_atom_site_aniso_U_11
_atom_site_aniso_U_22
_atom_site_aniso_U_33
_atom_site_aniso_U_23
_atom_site_aniso_U_13
_atom_site_aniso_U_12
Cl2 0.0316(4) 0.0411(4) 0.0348(4) 0.0002(3) 0.0079(3) 0.0035(3)
Cl1 0.0506(5) 0.0362(4) 0.0372(4) -0.0085(3) 0.0059(3) 0.0079(3)
N2 0.0322(13) 0.0429(17) 0.0432(16) -0.0189(12) 0.0160(11) -0.0073(12)
N4 0.0426(14) 0.0393(17) 0.0294(13) 0.0028(11) 0.0106(11) 0.0154(12)
N3 0.0247(12) 0.0488(15) 0.0270(12) -0.0032(13) 0.0039(9) 0.0027(12)
N5 0.0352(14) 0.0372(15) 0.0316(14) 0.0049(11) 0.0113(11) 0.0107(11)
N1 0.0369(14) 0.0405(18) 0.0388(15) -0.0153(12) 0.0099(11) -0.0062(11)
C2 0.0255(14) 0.0313(17) 0.0294(16) 0.0003(12) 0.0081(11) -0.0001(12)
C1 0.0324(16) 0.0319(18) 0.0282(15) 0.0001(12) 0.0080(12) 0.0040(13)
C3 0.0478(18) 0.0370(18) 0.0437(18) 0.0096(15) 0.0091(14) 0.0087(16)
C4 0.064(2) 0.080(3) 0.040(2) 0.0063(18) 0.0242(18) 0.037(2)

loop_
_atom_type_symbol
_atom_type_description
_atom_type_scat_dispersion_real
_atom_type_scat_dispersion_imag
_atom_type_scat_source
C C 0.0033 0.0016 'International Tables Vol C Tables 4.2.6.8 and 6.1.1.4'
H H 0.0000 0.0000 'International Tables Vol C Tables 4.2.6.8 and 6.1.1.4'
Cl Cl 0.1484 0.1585 'International Tables Vol C Tables 4.2.6.8 and 6.1.1.4'
N N 0.0061 0.0033 'International Tables Vol C Tables 4.2.6.8 and 6.1.1.4'

loop_
_geom_angle_atom_site_label_1
_geom_angle_atom_site_label_2
_geom_angle_atom_site_label_3
_geom_angle
_geom_angle_site_symmetry_1
_geom_angle_site_symmetry_3
_geom_angle_publ_flag
H2A N2 H2B 120.0 . . ?
C1 N2 H2A 120.0 . . ?
C1 N2 H2B 120.0 . . ?
H4A N4 H4B 120.0 . . ?
C2 N4 H4A 120.0 . . ?
C2 N4 H4B 120.0 . . ?
C2 N3 H3 117.3 . . ?
C1 N3 H3 117.3 . . ?
C1 N3 C2 125.4(2) . . ?
C2 N5 C3 123.1(2) . . ?
C2 N5 C4 120.2(3) . . ?
C4 N5 C3 115.1(3) . . ?
H1A N1 H1B 120.0 . . ?
C1 N1 H1A 120.0 . . ?
C1 N1 H1B 120.0 . . ?
N4 C2 N3 117.9(3) . . ?
N4 C2 N5 123.7(3) . . ?
N5 C2 N3 118.3(2) . . ?
N2 C1 N3 120.2(3) . . ?
N2 C1 N1 121.7(3) . . ?
N1 C1 N3 118.1(3) . . ?
N5 C3 H3A 109.5 . . ?
N5 C3 H3B 109.5 . . ?
N5 C3 H3C 109.5 . . ?
H3A C3 H3B 109.5 . . ?
H3A C3 H3C 109.5 . . ?
H3B C3 H3C 109.5 . . ?
N5 C4 H4C 109.5 . . ?
N5 C4 H4D 109.5 . . ?
N5 C4 H4E 109.5 . . ?
H4C C4 H4D 109.5 . . ?
H4C C4 H4E 109.5 . . ?
H4D C4 H4E 109.5 . . ?

loop_
_geom_bond_atom_site_label_1
_geom_bond_atom_site_label_2
_geom_bond_distance
_geom_bond_site_symmetry_2
_geom_bond_publ_flag
N2 H2A 0.8600 . ?
N2 H2B 0.8600 . ?
N2 C1 1.300(3) . ?
N4 H4A 0.8600 . ?
N4 H4B 0.8600 . ?
N4 C2 1.304(3) . ?
N3 H3 0.8600 . ?
N3 C2 1.381(3) . ?
N3 C1 1.358(3) . ?
N5 C2 1.314(4) . ?
N5 C3 1.465(4) . ?
N5 C4 1.455(4) . ?
N1 H1A 0.8600 . ?
N1 H1B 0.8600 . ?
N1 C1 1.309(4) . ?
C3 H3A 0.9600 . ?
C3 H3B 0.9600 . ?
C3 H3C 0.9600 . ?
C4 H4C 0.9600 . ?
C4 H4D 0.9600 . ?
C4 H4E 0.9600 . ?

loop_
_geom_torsion_atom_site_label_1
_geom_torsion_atom_site_label_2
_geom_torsion_atom_site_label_3
_geom_torsion_atom_site_label_4
_geom_torsion
_geom_torsion_site_symmetry_1
_geom_torsion_site_symmetry_2
_geom_torsion_site_symmetry_3
_geom_torsion_site_symmetry_4
_geom_torsion_publ_flag
C2 N3 C1 N2 -28.0(5) . . . . ?
C2 N3 C1 N1 153.6(3) . . . . ?
C1 N3 C2 N4 -45.5(4) . . . . ?
C1 N3 C2 N5 139.3(3) . . . . ?
C3 N5 C2 N4 163.3(3) . . . . ?
C3 N5 C2 N3 -21.7(4) . . . . ?
C4 N5 C2 N4 -1.8(5) . . . . ?
C4 N5 C2 N3 173.2(3) . . . . ?
